data_7063400
loop_
_publ_author_name
'Martyanova, Elena G.'
'Martyanov, Timofey P.'
'Tomilin, Denis N.'
'Ushakov, Igor A.'
'Korchagin, Denis V.'
'Spirin, Maxim G.'
'Razumov, Vladimir F.'
'Sobenina, Lyubov N.'
'Trofimov, Boris A.'

_publ_section_title
;
 Pyridyl-BODIPY dyes: synthesis, optical properties and adsorption on CdSe
 quantum dots
;
_journal_issue 34
_journal_name_full 'New Journal of Chemistry'
_journal_page_first 15036
_journal_page_last 15044
_journal_paper_doi 10.1039/D4NJ02588A
_journal_volume 48
_journal_year 2024
_chemical_formula_sum 'C21 H13 B F5 N3'
_chemical_formula_weight 413.15
_space_group_crystal_system monoclinic
_space_group_IT_number 14
_space_group_name_Hall '-P 2yn'
_space_group_name_H-M_alt 'P 1 21/n 1'
_atom_sites_solution_hydrogens geom
_atom_sites_solution_primary direct
_audit_creation_method SHELXL-2018/3
_audit_update_record
;
2024-07-03 deposited with the CCDC.	2024-07-30 downloaded from the CCDC.
;
_cell_angle_alpha 90
_cell_angle_beta 113.902(4)
_cell_angle_gamma 90
_cell_formula_units_Z 8
_cell_length_a 22.1534(7)
_cell_length_b 7.4412(2)
_cell_length_c 23.4217(7)
_cell_measurement_reflns_used 5017
_cell_measurement_temperature 100.0(1)
_cell_measurement_theta_max 29.2076
_cell_measurement_theta_min 2.8353
_cell_volume 3529.9(2)
_computing_cell_refinement 'CrysAlisPro 1.171.39.46 (Rigaku OD, 2018)'
_computing_data_collection 'CrysAlisPro 1.171.39.46 (Rigaku OD, 2018)'
_computing_data_reduction 'CrysAlisPro 1.171.39.46 (Rigaku OD, 2018)'
_computing_molecular_graphics
'XP Interactive Molecular Graphic ver.5.1 SHELXTL (BrukerAXS, 2000) & Mercury 4.2(CCDC, 2019)'
_computing_publication_material 'WinGX publication routines ver.2020.1 (Farrugia, 2020)'
_computing_structure_refinement 'SHELXL-2018/3 (Sheldrick, 2018)'
_computing_structure_solution 'SIR-92 implemented in WinGX ver.2020.1 (Farrugia, 2020)'
_diffrn_ambient_temperature 100.0(1)
_diffrn_detector_area_resol_mean 16.2060
_diffrn_measured_fraction_theta_full 0.999
_diffrn_measured_fraction_theta_max 0.999
_diffrn_measurement_device_type 'Xcalibur, Eos'
_diffrn_measurement_method '\w scans'
_diffrn_radiation_monochromator graphite
_diffrn_radiation_source 'Enhance (Mo) X-ray Source'
_diffrn_radiation_type 'Mo K\a'
_diffrn_radiation_wavelength 0.7107
_diffrn_reflns_av_R_equivalents 0.0241
_diffrn_reflns_av_unetI/netI 0.0473
_diffrn_reflns_Laue_measured_fraction_full 0.999
_diffrn_reflns_Laue_measured_fraction_max 0.999
_diffrn_reflns_limit_h_max 27
_diffrn_reflns_limit_h_min -27
_diffrn_reflns_limit_k_max 9
_diffrn_reflns_limit_k_min -6
_diffrn_reflns_limit_l_max 18
_diffrn_reflns_limit_l_min -29
_diffrn_reflns_number 15015
_diffrn_reflns_point_group_measured_fraction_full 0.999
_diffrn_reflns_point_group_measured_fraction_max 0.999
_diffrn_reflns_theta_full 25.242
_diffrn_reflns_theta_max 26.318
_diffrn_reflns_theta_min 2.898
_exptl_absorpt_coefficient_mu 0.130
_exptl_absorpt_correction_T_max 1.00000
_exptl_absorpt_correction_T_min 0.98738
_exptl_absorpt_correction_type multi-scan
_exptl_absorpt_process_details
;
CrysAlisPro, Agilent Technologies,
Version 1.171.36.20 (release 27-06-2012 CrysAlis171 .NET)
(compiled Jul 11 2012,15:38:31)
Empirical absorption correction using spherical harmonics,
 implemented in SCALE3 ABSPACK scaling algorithm.
;
_exptl_crystal_colour green
_exptl_crystal_density_diffrn 1.555
_exptl_crystal_description prism
_exptl_crystal_F_000 1680
_exptl_crystal_size_max 0.35
_exptl_crystal_size_mid 0.2
_exptl_crystal_size_min 0.2
_refine_diff_density_max 0.331
_refine_diff_density_min -0.341
_refine_diff_density_rms 0.050
_refine_ls_extinction_method none
_refine_ls_goodness_of_fit_ref 1.042
_refine_ls_hydrogen_treatment constr
_refine_ls_matrix_type full
_refine_ls_number_parameters 541
_refine_ls_number_reflns 7170
_refine_ls_number_restraints 0
_refine_ls_restrained_S_all 1.042
_refine_ls_R_factor_all 0.0620
_refine_ls_R_factor_gt 0.0420
_refine_ls_shift/su_max 0.001
_refine_ls_shift/su_mean 0.000
_refine_ls_structure_factor_coef Fsqd
_refine_ls_weighting_details 'w=1/[\s^2^(Fo^2^)+(0.0504P)^2^+0.0687P] where P=(Fo^2^+2Fc^2^)/3'
_refine_ls_weighting_scheme calc
_refine_ls_wR_factor_gt 0.0964
_refine_ls_wR_factor_ref 0.1055
_reflns_Friedel_coverage 0.000
_reflns_number_gt 5458
_reflns_number_total 7170
_reflns_threshold_expression 'I > 2\s(I)'
_cod_data_source_file d4nj02588a2.cif
_cod_data_source_block 1c
_cod_depositor_comments 'Adding full bibliography for 7063398--7063401.cif.'
_cod_original_sg_symbol_H-M 'P 21/n'
_cod_database_code 7063400
_shelx_shelxl_version_number 2018/3
_shelx_space_group_comment
;
The symmetry employed for this shelxl refinement is uniquely defined
by the following loop, which should always be used as a source of
symmetry information in preference to the above space-group names.
They are only intended as comments.
;

loop_
_space_group_symop_operation_xyz
'x, y, z'
'-x+1/2, y+1/2, -z+1/2'
'-x, -y, -z'
'x-1/2, -y-1/2, z-1/2'

loop_
_atom_site_label
_atom_site_type_symbol
_atom_site_fract_x
_atom_site_fract_y
_atom_site_fract_z
_atom_site_U_iso_or_equiv
_atom_site_adp_type
_atom_site_occupancy
_atom_site_site_symmetry_order
_atom_site_calc_flag
_atom_site_refinement_flags_posn
_atom_site_refinement_flags_adp
_atom_site_refinement_flags_occupancy
_atom_site_disorder_assembly
_atom_site_disorder_group
F1A F 0.58817(5) 0.16317(13) 0.65287(4) 0.0184(2) Uani 1 1 d . . . . .
F1B F 0.41861(5) -1.12074(14) 0.82906(5) 0.0213(2) Uani 1 1 d . . . . .
F2A F 0.62038(5) -0.10629(14) 0.70230(4) 0.0191(2) Uani 1 1 d . . . . .
F2B F 0.37381(5) -0.85631(14) 0.78117(4) 0.0200(2) Uani 1 1 d . . . . .
F3B F 0.41537(5) -0.93117(16) 1.06346(5) 0.0314(3) Uani 1 1 d . . . . .
F4B F 0.34391(6) -1.13840(16) 1.02265(5) 0.0321(3) Uani 1 1 d . . . . .
F3A F 0.64958(6) -0.08752(18) 0.44687(5) 0.0374(3) Uani 1 1 d . . . . .
F4A F 0.68884(6) 0.17162(17) 0.48174(6) 0.0404(3) Uani 1 1 d . . . . .
N1A N 0.58342(7) -0.09745(19) 0.59077(6) 0.0152(3) Uani 1 1 d . . . . .
F5B F 0.31374(6) -0.86143(18) 1.01194(5) 0.0392(3) Uani 1 1 d . . . . .
F5A F 0.74809(5) -0.06464(19) 0.51462(5) 0.0385(3) Uani 1 1 d . . . . .
N2A N 0.69147(7) 0.0409(2) 0.66029(6) 0.0148(3) Uani 1 1 d . . . . .
N2B N 0.32196(7) -1.0098(2) 0.84077(6) 0.0159(3) Uani 1 1 d . . . . .
N1B N 0.43162(7) -0.8586(2) 0.89331(7) 0.0163(3) Uani 1 1 d . . . . .
C12B C 0.24045(8) -1.0495(2) 0.72957(8) 0.0173(4) Uani 1 1 d . . . . .
C12A C 0.75323(8) 0.0850(2) 0.77620(8) 0.0164(4) Uani 1 1 d . . . . .
C5A C 0.66418(8) -0.0112(2) 0.55082(8) 0.0165(4) Uani 1 1 d . . . . .
C7A C 0.70718(8) 0.0525(2) 0.60820(8) 0.0165(4) Uani 1 1 d . . . . .
C4A C 0.60317(8) -0.0903(2) 0.54112(8) 0.0164(4) Uani 1 1 d . . . . .
C4B C 0.42608(9) -0.8729(2) 0.95047(8) 0.0181(4) Uani 1 1 d . . . . .
C21A C 0.81261(9) 0.0216(2) 0.82151(8) 0.0203(4) Uani 1 1 d . . . . .
H21A H 0.846876 -0.016670 0.809741 0.024 Uiso 1 1 calc R U . . .
C1B C 0.48335(8) -0.7472(2) 0.90176(8) 0.0186(4) Uani 1 1 d . . . . .
C10B C 0.26178(8) -1.0550(2) 0.79740(8) 0.0169(4) Uani 1 1 d . . . . .
C7B C 0.32000(9) -1.0263(2) 0.89963(8) 0.0180(4) Uani 1 1 d . . . . .
C8B C 0.25586(9) -1.0894(3) 0.89028(9) 0.0213(4) Uani 1 1 d . . . . .
H8BA H 0.240963 -1.116419 0.922061 0.026 Uiso 1 1 calc R U . . .
C21B C 0.17736(9) -0.9838(3) 0.69354(8) 0.0198(4) Uani 1 1 d . . . . .
H21B H 0.149912 -0.943912 0.713370 0.024 Uiso 1 1 calc R U . . .
C10A C 0.74591(8) 0.0875(2) 0.71126(8) 0.0156(4) Uani 1 1 d . . . . .
C3B C 0.47706(9) -0.7693(3) 0.99465(8) 0.0210(4) Uani 1 1 d . . . . .
H3BA H 0.485792 -0.756307 1.037633 0.025 Uiso 1 1 calc R U . . .
C19B C 0.19194(8) -1.0372(2) 0.59913(8) 0.0178(4) Uani 1 1 d . . . . .
H19A H 0.175790 -1.031853 0.554898 0.021 Uiso 1 1 calc R U . . .
C18B C 0.25331(9) -1.1064(3) 0.63414(9) 0.0230(4) Uani 1 1 d . . . . .
H18A H 0.279159 -1.151790 0.613425 0.028 Uiso 1 1 calc R U . . .
C17A C 0.70458(9) 0.1469(2) 0.79522(8) 0.0186(4) Uani 1 1 d . . . . .
H17A H 0.664208 0.193376 0.765291 0.022 Uiso 1 1 calc R U . . .
C19A C 0.77304(9) 0.0725(3) 0.90160(8) 0.0223(4) Uani 1 1 d . . . . .
H19B H 0.779431 0.065778 0.944170 0.027 Uiso 1 1 calc R U . . .
C9B C 0.22004(9) -1.1037(3) 0.82795(8) 0.0197(4) Uani 1 1 d . . . . .
H9BA H 0.175146 -1.139777 0.808124 0.024 Uiso 1 1 calc R U . . .
C5B C 0.37107(9) -0.9622(2) 0.95242(8) 0.0183(4) Uani 1 1 d . . . . .
C2A C 0.50863(9) -0.2473(3) 0.50913(8) 0.0204(4) Uani 1 1 d . . . . .
H2AA H 0.470957 -0.316355 0.484569 0.025 Uiso 1 1 calc R U . . .
C6B C 0.36168(9) -0.9728(3) 1.01298(8) 0.0227(4) Uani 1 1 d . . . . .
C1A C 0.52631(8) -0.1934(2) 0.57133(8) 0.0177(4) Uani 1 1 d . . . . .
C17B C 0.27858(9) -1.1120(2) 0.69834(8) 0.0193(4) Uani 1 1 d . . . . .
H17B H 0.321687 -1.157915 0.721394 0.023 Uiso 1 1 calc R U . . .
C18A C 0.71540(9) 0.1404(3) 0.85769(9) 0.0232(4) Uani 1 1 d . . . . .
H18B H 0.682347 0.183556 0.870325 0.028 Uiso 1 1 calc R U . . .
C16A C 0.47606(8) -0.1127(3) 0.64791(8) 0.0208(4) Uani 1 1 d . . . . .
H16A H 0.495171 0.003836 0.654002 0.025 Uiso 1 1 calc R U . . .
C9A C 0.79738(9) 0.1340(2) 0.69208(9) 0.0193(4) Uani 1 1 d . . . . .
H9AA H 0.840743 0.171173 0.718691 0.023 Uiso 1 1 calc R U . . .
C16B C 0.51647(9) -0.8179(3) 0.81330(9) 0.0237(4) Uani 1 1 d . . . . .
H16B H 0.507416 -0.941889 0.815486 0.028 Uiso 1 1 calc R U . . .
C3A C 0.55552(9) -0.1823(2) 0.49022(8) 0.0201(4) Uani 1 1 d . . . . .
H3AA H 0.555806 -0.196680 0.450027 0.024 Uiso 1 1 calc R U . . .
C8A C 0.77349(9) 0.1159(2) 0.62933(8) 0.0196(4) Uani 1 1 d . . . . .
H8AA H 0.796685 0.140900 0.603867 0.023 Uiso 1 1 calc R U . . .
C20A C 0.82172(9) 0.0142(3) 0.88343(9) 0.0247(4) Uani 1 1 d . . . . .
H20A H 0.861934 -0.031605 0.913821 0.030 Uiso 1 1 calc R U . . .
C13B C 0.51979(9) -0.5143(3) 0.84793(9) 0.0278(5) Uani 1 1 d . . . . .
H13A H 0.513429 -0.427385 0.874671 0.033 Uiso 1 1 calc R U . . .
C20B C 0.15459(9) -0.9763(3) 0.62935(9) 0.0223(4) Uani 1 1 d . . . . .
H20B H 0.112048 -0.927841 0.605673 0.027 Uiso 1 1 calc R U . . .
C6A C 0.68735(9) 0.0011(3) 0.49860(8) 0.0223(4) Uani 1 1 d . . . . .
C11B C 0.50569(8) -0.6950(3) 0.85305(8) 0.0193(4) Uani 1 1 d . . . . .
C13A C 0.45792(10) -0.4026(3) 0.60142(10) 0.0327(5) Uani 1 1 d . . . . .
H13B H 0.464260 -0.490162 0.574832 0.039 Uiso 1 1 calc R U . . .
B1B B 0.38688(10) -0.9612(3) 0.83277(9) 0.0164(4) Uani 1 1 d . . . . .
C15B C 0.54046(9) -0.7578(3) 0.77066(9) 0.0314(5) Uani 1 1 d . . . . .
H15A H 0.547679 -0.843366 0.743977 0.038 Uiso 1 1 calc R U . . .
B1A B 0.61984(9) -0.0009(3) 0.65412(9) 0.0151(4) Uani 1 1 d . . . . .
C15A C 0.43668(9) -0.1616(3) 0.67824(9) 0.0259(5) Uani 1 1 d . . . . .
H15B H 0.429468 -0.076102 0.704952 0.031 Uiso 1 1 calc R U . . .
C2B C 0.51177(9) -0.6907(3) 0.96408(9) 0.0216(4) Uani 1 1 d . . . . .
H2BA H 0.548461 -0.612138 0.982055 0.026 Uiso 1 1 calc R U . . .
N3B N 0.55429(9) -0.5817(3) 0.76496(9) 0.0440(5) Uani 1 1 d . . . . .
N3A N 0.40779(9) -0.3245(3) 0.67205(9) 0.0368(5) Uani 1 1 d . . . . .
C11A C 0.48784(8) -0.2343(3) 0.60828(8) 0.0200(4) Uani 1 1 d . . . . .
C14B C 0.54307(10) -0.4621(3) 0.80380(10) 0.0355(5) Uani 1 1 d . . . . .
H14A H 0.551567 -0.338327 0.800411 0.043 Uiso 1 1 calc R U . . .
C14A C 0.41893(11) -0.4418(3) 0.63348(11) 0.0400(6) Uani 1 1 d . . . . .
H14B H 0.399018 -0.557149 0.628014 0.048 Uiso 1 1 calc R U . . .

loop_
_atom_site_aniso_label
_atom_site_aniso_U_11
_atom_site_aniso_U_22
_atom_site_aniso_U_33
_atom_site_aniso_U_23
_atom_site_aniso_U_13
_atom_site_aniso_U_12
F1A 0.0180(5) 0.0171(6) 0.0203(5) -0.0016(4) 0.0079(4) 0.0021(4)
F1B 0.0223(6) 0.0192(6) 0.0250(6) -0.0047(5) 0.0124(5) 0.0024(4)
F2A 0.0177(5) 0.0225(6) 0.0169(5) 0.0033(5) 0.0067(4) -0.0008(4)
F2B 0.0218(5) 0.0229(6) 0.0158(5) 0.0007(5) 0.0081(4) -0.0019(4)
F3B 0.0349(7) 0.0427(8) 0.0154(5) 0.0005(5) 0.0089(5) -0.0015(6)
F4B 0.0405(7) 0.0357(7) 0.0236(6) 0.0057(5) 0.0166(5) -0.0056(6)
F3A 0.0364(7) 0.0582(9) 0.0207(6) -0.0139(6) 0.0150(5) -0.0164(6)
F4A 0.0657(9) 0.0305(7) 0.0399(7) 0.0071(6) 0.0369(7) -0.0016(6)
N1A 0.0145(7) 0.0152(8) 0.0163(7) 0.0003(6) 0.0068(6) 0.0015(6)
F5B 0.0459(7) 0.0522(9) 0.0276(6) 0.0063(6) 0.0232(6) 0.0265(6)
F5A 0.0267(6) 0.0673(10) 0.0259(6) -0.0002(6) 0.0151(5) 0.0135(6)
N2A 0.0150(8) 0.0156(8) 0.0140(7) -0.0006(6) 0.0061(6) 0.0007(6)
N2B 0.0168(8) 0.0172(8) 0.0140(7) 0.0003(6) 0.0067(6) 0.0021(6)
N1B 0.0171(8) 0.0166(8) 0.0164(8) -0.0023(6) 0.0083(6) 0.0023(6)
C12B 0.0187(9) 0.0143(9) 0.0187(9) -0.0010(8) 0.0074(8) -0.0038(7)
C12A 0.0166(9) 0.0138(9) 0.0175(9) -0.0022(8) 0.0054(8) -0.0035(7)
C5A 0.0194(9) 0.0144(9) 0.0169(9) 0.0008(8) 0.0087(8) 0.0032(7)
C7A 0.0187(9) 0.0162(9) 0.0168(9) 0.0010(8) 0.0095(8) 0.0027(7)
C4A 0.0197(9) 0.0148(9) 0.0158(9) 0.0010(8) 0.0084(8) 0.0033(7)
C4B 0.0219(10) 0.0172(10) 0.0161(9) 0.0017(8) 0.0087(8) 0.0070(8)
C21A 0.0199(10) 0.0168(10) 0.0222(10) -0.0021(8) 0.0067(8) -0.0017(8)
C1B 0.0184(9) 0.0169(10) 0.0205(9) -0.0023(8) 0.0081(8) 0.0041(8)
C10B 0.0196(9) 0.0139(9) 0.0191(9) -0.0004(8) 0.0097(8) 0.0028(7)
C7B 0.0225(10) 0.0166(10) 0.0184(9) 0.0016(8) 0.0118(8) 0.0043(8)
C8B 0.0239(10) 0.0227(11) 0.0227(10) 0.0033(8) 0.0150(8) 0.0031(8)
C21B 0.0197(9) 0.0183(10) 0.0232(10) -0.0018(8) 0.0105(8) -0.0032(8)
C10A 0.0155(9) 0.0120(9) 0.0184(9) -0.0014(7) 0.0060(7) 0.0015(7)
C3B 0.0247(10) 0.0216(10) 0.0154(9) -0.0033(8) 0.0069(8) 0.0036(8)
C19B 0.0244(10) 0.0178(10) 0.0103(8) -0.0008(8) 0.0061(8) -0.0075(8)
C18B 0.0315(11) 0.0196(10) 0.0223(10) -0.0042(9) 0.0153(9) -0.0063(8)
C17A 0.0183(9) 0.0191(10) 0.0171(9) -0.0007(8) 0.0058(8) -0.0002(8)
C19A 0.0299(11) 0.0225(11) 0.0132(9) -0.0007(8) 0.0075(8) -0.0065(8)
C9B 0.0191(9) 0.0211(10) 0.0218(10) -0.0007(8) 0.0113(8) 0.0011(8)
C5B 0.0215(10) 0.0181(10) 0.0184(9) 0.0028(8) 0.0112(8) 0.0079(8)
C2A 0.0178(9) 0.0187(10) 0.0221(10) -0.0068(8) 0.0053(8) -0.0018(8)
C6B 0.0256(10) 0.0263(11) 0.0166(9) 0.0025(9) 0.0090(8) 0.0057(9)
C1A 0.0147(9) 0.0154(9) 0.0220(9) -0.0016(8) 0.0064(8) 0.0004(7)
C17B 0.0189(9) 0.0177(10) 0.0230(10) -0.0008(8) 0.0101(8) -0.0033(8)
C18A 0.0265(10) 0.0235(11) 0.0223(10) -0.0028(9) 0.0127(9) -0.0026(8)
C16A 0.0166(9) 0.0223(10) 0.0227(10) -0.0039(8) 0.0072(8) -0.0016(8)
C9A 0.0143(9) 0.0183(10) 0.0251(10) -0.0044(8) 0.0076(8) -0.0018(7)
C16B 0.0175(9) 0.0311(12) 0.0231(10) -0.0085(9) 0.0088(8) -0.0034(8)
C3A 0.0230(10) 0.0197(10) 0.0164(9) -0.0017(8) 0.0068(8) 0.0025(8)
C8A 0.0186(9) 0.0200(10) 0.0233(10) -0.0011(8) 0.0119(8) -0.0005(8)
C20A 0.0221(10) 0.0222(11) 0.0216(10) 0.0011(9) 0.0004(8) -0.0021(8)
C13B 0.0288(11) 0.0281(12) 0.0316(11) -0.0046(10) 0.0175(9) -0.0017(9)
C20B 0.0202(10) 0.0190(10) 0.0234(10) 0.0009(8) 0.0043(8) -0.0053(8)
C6A 0.0214(10) 0.0268(11) 0.0191(10) -0.0007(9) 0.0086(8) 0.0002(8)
C11B 0.0126(9) 0.0250(10) 0.0198(9) -0.0022(8) 0.0062(7) 0.0013(8)
C13A 0.0325(12) 0.0239(11) 0.0498(14) -0.0110(11) 0.0250(11) -0.0081(9)
B1B 0.0163(10) 0.0190(11) 0.0158(10) -0.0021(9) 0.0083(8) 0.0007(9)
C15B 0.0238(11) 0.0462(14) 0.0276(11) -0.0161(11) 0.0140(9) -0.0105(10)
B1A 0.0147(10) 0.0162(11) 0.0151(10) -0.0005(8) 0.0070(8) 0.0008(8)
C15A 0.0219(10) 0.0318(12) 0.0255(10) -0.0056(9) 0.0112(9) -0.0032(9)
C2B 0.0220(10) 0.0202(10) 0.0208(9) -0.0061(8) 0.0069(8) 0.0011(8)
N3B 0.0386(11) 0.0595(15) 0.0378(11) -0.0058(11) 0.0194(9) -0.0108(10)
N3A 0.0322(10) 0.0385(12) 0.0445(11) -0.0033(9) 0.0205(9) -0.0078(9)
C11A 0.0144(9) 0.0214(10) 0.0236(10) -0.0019(8) 0.0072(8) -0.0009(8)
C14B 0.0390(13) 0.0347(13) 0.0384(13) 0.0002(11) 0.0217(11) -0.0080(10)
C14A 0.0411(13) 0.0285(13) 0.0626(16) -0.0088(12) 0.0336(13) -0.0124(10)

loop_
_atom_type_symbol
_atom_type_description
_atom_type_scat_dispersion_real
_atom_type_scat_dispersion_imag
_atom_type_scat_source
C C 0.0033 0.0016 'International Tables Vol C Tables 4.2.6.8 and 6.1.1.4'
H H 0.0000 0.0000 'International Tables Vol C Tables 4.2.6.8 and 6.1.1.4'
N N 0.0061 0.0033 'International Tables Vol C Tables 4.2.6.8 and 6.1.1.4'
B B 0.0013 0.0007 'International Tables Vol C Tables 4.2.6.8 and 6.1.1.4'
F F 0.0171 0.0103 'International Tables Vol C Tables 4.2.6.8 and 6.1.1.4'

loop_
_geom_angle_atom_site_label_1
_geom_angle_atom_site_label_2
_geom_angle_atom_site_label_3
_geom_angle
_geom_angle_site_symmetry_1
_geom_angle_site_symmetry_3
_geom_angle_publ_flag
C1A N1A C4A 107.66(14) . . ?
C1A N1A B1A 128.08(14) . . ?
C4A N1A B1A 124.16(14) . . ?
C10A N2A C7A 107.77(13) . . ?
C10A N2A B1A 129.79(14) . . ?
C7A N2A B1A 122.17(14) . . ?
C10B N2B C7B 107.66(13) . . ?
C10B N2B B1B 129.93(14) . . ?
C7B N2B B1B 122.25(14) . . ?
C1B N1B C4B 107.61(15) . . ?
C1B N1B B1B 128.08(14) . . ?
C4B N1B B1B 124.27(14) . . ?
C21B C12B C17B 117.91(16) . . ?
C21B C12B C10B 118.03(15) . . ?
C17B C12B C10B 124.03(16) . . ?
C21A C12A C17A 118.64(16) . . ?
C21A C12A C10A 117.90(15) . . ?
C17A C12A C10A 123.45(16) . . ?
C7A C5A C4A 122.73(16) . . ?
C7A C5A C6A 116.22(15) . . ?
C4A C5A C6A 121.00(16) . . ?
C5A C7A N2A 120.71(15) . . ?
C5A C7A C8A 131.24(16) . . ?
N2A C7A C8A 107.62(15) . . ?
N1A C4A C5A 119.04(15) . . ?
N1A C4A C3A 107.77(15) . . ?
C5A C4A C3A 133.00(16) . . ?
N1B C4B C5B 118.77(16) . . ?
N1B C4B C3B 107.82(15) . . ?
C5B C4B C3B 132.94(16) . . ?
C20A C21A C12A 120.21(17) . . ?
N1B C1B C2B 109.31(15) . . ?
N1B C1B C11B 125.23(16) . . ?
C2B C1B C11B 125.46(17) . . ?
N2B C10B C9B 109.19(15) . . ?
N2B C10B C12B 126.57(15) . . ?
C9B C10B C12B 124.20(16) . . ?
C5B C7B N2B 120.68(15) . . ?
C5B C7B C8B 130.96(16) . . ?
N2B C7B C8B 107.67(15) . . ?
C9B C8B C7B 107.68(16) . . ?
C20B C21B C12B 120.48(16) . . ?
N2A C10A C9A 108.94(15) . . ?
N2A C10A C12A 126.68(15) . . ?
C9A C10A C12A 124.34(16) . . ?
C2B C3B C4B 107.49(16) . . ?
C20B C19B C18B 118.45(16) . . ?
C19B C18B C17B 122.02(17) . . ?
C18A C17A C12A 119.90(17) . . ?
C18A C19A C20A 119.43(17) . . ?
C8B C9B C10B 107.76(16) . . ?
C7B C5B C4B 122.79(16) . . ?
C7B C5B C6B 116.55(15) . . ?
C4B C5B C6B 120.29(16) . . ?
C3A C2A C1A 107.74(16) . . ?
F3B C6B F5B 106.80(16) . . ?
F3B C6B F4B 106.37(15) . . ?
F5B C6B F4B 106.67(15) . . ?
F3B C6B C5B 114.02(15) . . ?
F5B C6B C5B 111.04(15) . . ?
F4B C6B C5B 111.51(16) . . ?
N1A C1A C2A 109.11(15) . . ?
N1A C1A C11A 126.39(16) . . ?
C2A C1A C11A 124.49(16) . . ?
C18B C17B C12B 119.72(17) . . ?
C19A C18A C17A 121.04(17) . . ?
C15A C16A C11A 119.98(18) . . ?
C8A C9A C10A 107.89(16) . . ?
C15B C16B C11B 119.39(19) . . ?
C2A C3A C4A 107.70(16) . . ?
C9A C8A C7A 107.72(15) . . ?
C19A C20A C21A 120.73(18) . . ?
C14B C13B C11B 119.88(19) . . ?
C19B C20B C21B 121.37(18) . . ?
F4A C6A F3A 106.44(15) . . ?
F4A C6A F5A 106.80(15) . . ?
F3A C6A F5A 105.30(15) . . ?
F4A C6A C5A 110.79(15) . . ?
F3A C6A C5A 114.32(15) . . ?
F5A C6A C5A 112.66(15) . . ?
C16B C11B C13B 118.02(17) . . ?
C16B C11B C1B 123.27(18) . . ?
C13B C11B C1B 118.64(16) . . ?
C14A C13A C11A 119.82(19) . . ?
F2B B1B F1B 111.15(14) . . ?
F2B B1B N1B 110.65(15) . . ?
F1B B1B N1B 108.73(14) . . ?
F2B B1B N2B 111.20(14) . . ?
F1B B1B N2B 108.67(15) . . ?
N1B B1B N2B 106.28(13) . . ?
N3B C15B C16B 123.28(19) . . ?
F2A B1A F1A 110.65(14) . . ?
F2A B1A N1A 110.55(15) . . ?
F1A B1A N1A 108.77(14) . . ?
F2A B1A N2A 111.57(14) . . ?
F1A B1A N2A 107.97(15) . . ?
N1A B1A N2A 107.20(13) . . ?
N3A C15A C16A 123.55(18) . . ?
C3B C2B C1B 107.76(17) . . ?
C15B N3B C14B 116.87(18) . . ?
C14A N3A C15A 116.45(17) . . ?
C16A C11A C13A 116.80(16) . . ?
C16A C11A C1A 124.49(17) . . ?
C13A C11A C1A 118.62(17) . . ?
N3B C14B C13B 122.5(2) . . ?
N3A C14A C13A 123.4(2) . . ?

loop_
_geom_bond_atom_site_label_1
_geom_bond_atom_site_label_2
_geom_bond_distance
_geom_bond_site_symmetry_2
_geom_bond_publ_flag
F1A B1A 1.403(2) . ?
F1B B1B 1.400(2) . ?
F2A B1A 1.370(2) . ?
F2B B1B 1.368(2) . ?
F3B C6B 1.330(2) . ?
F4B C6B 1.341(2) . ?
F3A C6A 1.335(2) . ?
F4A C6A 1.333(2) . ?
N1A C1A 1.361(2) . ?
N1A C4A 1.400(2) . ?
N1A B1A 1.549(2) . ?
F5B C6B 1.339(2) . ?
F5A C6A 1.335(2) . ?
N2A C10A 1.354(2) . ?
N2A C7A 1.400(2) . ?
N2A B1A 1.565(2) . ?
N2B C10B 1.351(2) . ?
N2B C7B 1.402(2) . ?
N2B B1B 1.566(2) . ?
N1B C1B 1.362(2) . ?
N1B C4B 1.397(2) . ?
N1B B1B 1.561(2) . ?
C12B C21B 1.396(2) . ?
C12B C17B 1.402(2) . ?
C12B C10B 1.463(2) . ?
C12A C21A 1.396(2) . ?
C12A C17A 1.401(2) . ?
C12A C10A 1.463(2) . ?
C5A C7A 1.379(2) . ?
C5A C4A 1.406(2) . ?
C5A C6A 1.509(2) . ?
C7A C8A 1.427(2) . ?
C4A C3A 1.409(2) . ?
C4B C5B 1.405(2) . ?
C4B C3B 1.412(3) . ?
C21A C20A 1.382(2) . ?
C1B C2B 1.400(2) . ?
C1B C11B 1.468(2) . ?
C10B C9B 1.427(2) . ?
C7B C5B 1.379(2) . ?
C7B C8B 1.427(2) . ?
C8B C9B 1.354(3) . ?
C21B C20B 1.380(3) . ?
C10A C9A 1.427(2) . ?
C3B C2B 1.376(3) . ?
C19B C20B 1.366(3) . ?
C19B C18B 1.372(3) . ?
C18B C17B 1.376(3) . ?
C17A C18A 1.384(2) . ?
C19A C18A 1.371(3) . ?
C19A C20A 1.380(3) . ?
C5B C6B 1.517(2) . ?
C2A C3A 1.372(2) . ?
C2A C1A 1.405(2) . ?
C1A C11A 1.472(2) . ?
C16A C15A 1.379(3) . ?
C16A C11A 1.395(2) . ?
C9A C8A 1.352(3) . ?
C16B C15B 1.382(3) . ?
C16B C11B 1.393(2) . ?
C13B C14B 1.385(3) . ?
C13B C11B 1.396(3) . ?
C13A C14A 1.386(3) . ?
C13A C11A 1.395(3) . ?
C15B N3B 1.365(3) . ?
C15A N3A 1.351(3) . ?
N3B C14B 1.365(3) . ?
N3A C14A 1.349(3) . ?
